data_7014336
loop_
_publ_author_name
'Lee, Pui-Kei'
'Liu, Hua-Wei'
'Yiu, Shek-Man'
'Louie, Man-Wai'
'Lo, Kenneth Kam-Wing'

_publ_section_title
;
 Luminescent cyclometallated iridium(iii) bis(quinolylbenzaldehyde)
 diimine complexes-synthesis, photophysics, electrochemistry, protein
 cross-linking properties, cytotoxicity and cellular uptake.
;
_journal_issue 10
_journal_name_full 'Dalton transactions (Cambridge, England : 2003)'
_journal_page_first 2180
_journal_page_last 2189
_journal_paper_doi 10.1039/c0dt00501k
_journal_volume 40
_journal_year 2011
_chemical_formula_sum 'C44 H33 F6 Ir N4 O2.5 P'
_chemical_formula_weight 994.91
_chemical_name_systematic
;
?
;
_space_group_IT_number 2
_symmetry_cell_setting triclinic
_symmetry_space_group_name_Hall '-P 1'
_symmetry_space_group_name_H-M 'P -1'
_atom_sites_solution_hydrogens geom
_atom_sites_solution_primary direct
_atom_sites_solution_secondary difmap
_audit_creation_method SHELXL-97
_cell_angle_alpha 93.7062(17)
_cell_angle_beta 102.689(2)
_cell_angle_gamma 105.697(2)
_cell_formula_units_Z 2
_cell_length_a 10.6285(3)
_cell_length_b 13.1359(3)
_cell_length_c 14.5805(3)
_cell_measurement_reflns_used 31243
_cell_measurement_temperature 133(2)
_cell_measurement_theta_max 32.1903
_cell_measurement_theta_min 3.5956
_cell_volume 1895.12(8)
_computing_cell_refinement 'CrysAlisPro, Oxford Diffraction Ltd'
_computing_data_collection 'CrysAlisPro, Oxford Diffraction Ltd'
_computing_data_reduction 'CrysAlisPro, Oxford Diffraction Ltd'
_computing_molecular_graphics ortep-3
_computing_publication_material wingx
_computing_structure_refinement 'SHELXL-97 (Sheldrick, 1997)'
_computing_structure_solution 'SHELXS-97 (Sheldrick, 1990)'
_diffrn_ambient_temperature 133(2)
_diffrn_detector_area_resol_mean 16.1270
_diffrn_measured_fraction_theta_full 0.997
_diffrn_measured_fraction_theta_max 0.997
_diffrn_measurement_device_type 'Xcalibur, Sapphire3, Gemini ultra'
_diffrn_measurement_method '\w scans'
_diffrn_radiation_monochromator graphite
_diffrn_radiation_source 'Enhance (Mo) X-ray Source'
_diffrn_radiation_type MoK\a
_diffrn_radiation_wavelength 0.71073
_diffrn_reflns_av_R_equivalents 0.0249
_diffrn_reflns_av_sigmaI/netI 0.0197
_diffrn_reflns_limit_h_max 12
_diffrn_reflns_limit_h_min -12
_diffrn_reflns_limit_k_max 15
_diffrn_reflns_limit_k_min -15
_diffrn_reflns_limit_l_max 17
_diffrn_reflns_limit_l_min -17
_diffrn_reflns_number 25201
_diffrn_reflns_theta_full 25.00
_diffrn_reflns_theta_max 25.00
_diffrn_reflns_theta_min 3.60
_exptl_absorpt_coefficient_mu 3.641
_exptl_absorpt_correction_T_max 1.00000
_exptl_absorpt_correction_T_min 0.37794
_exptl_absorpt_correction_type multi-scan
_exptl_absorpt_process_details 'CrysAlisPro, Oxford Diffraction Ltd'
_exptl_crystal_colour red
_exptl_crystal_density_diffrn 1.744
_exptl_crystal_density_method 'not measured'
_exptl_crystal_description needle
_exptl_crystal_F_000 982
_exptl_crystal_size_max 0.58
_exptl_crystal_size_mid 0.15
_exptl_crystal_size_min 0.12
_refine_diff_density_max 1.122
_refine_diff_density_min -0.457
_refine_diff_density_rms 0.074
_refine_ls_extinction_method none
_refine_ls_goodness_of_fit_ref 1.066
_refine_ls_hydrogen_treatment constr
_refine_ls_matrix_type full
_refine_ls_number_parameters 523
_refine_ls_number_reflns 6659
_refine_ls_number_restraints 4
_refine_ls_restrained_S_all 1.067
_refine_ls_R_factor_all 0.0193
_refine_ls_R_factor_gt 0.0170
_refine_ls_shift/su_max 0.004
_refine_ls_shift/su_mean 0.000
_refine_ls_structure_factor_coef Fsqd
_refine_ls_weighting_details 'calc w=1/[\s^2^(Fo^2^)+(0.0321P)^2^+0.1169P] where P=(Fo^2^+2Fc^2^)/3'
_refine_ls_weighting_scheme calc
_refine_ls_wR_factor_gt 0.0447
_refine_ls_wR_factor_ref 0.0452
_reflns_number_gt 6219
_reflns_number_total 6659
_reflns_threshold_expression >2sigma(I)
_cod_data_source_file C0DT00501K.TXT
_cod_data_source_block 021810a_yuqin
_cod_original_cell_volume 1895.12(7)
_cod_original_sg_symbol_H-M P-1
_cod_original_formula_sum 'C44 H33 F6 Ir N4 O2.50 P'
_cod_database_code 7014336

loop_
_symmetry_equiv_pos_as_xyz
'x, y, z'
'-x, -y, -z'

loop_
_atom_site_label
_atom_site_type_symbol
_atom_site_fract_x
_atom_site_fract_y
_atom_site_fract_z
_atom_site_U_iso_or_equiv
_atom_site_adp_type
_atom_site_occupancy
_atom_site_symmetry_multiplicity
_atom_site_calc_flag
_atom_site_refinement_flags
_atom_site_disorder_assembly
_atom_site_disorder_group
Ir1 Ir 0.427544(8) 0.272348(7) 0.703285(6) 0.01441(4) Uani 1 1 d . A .
P1 P 0.88328(7) 0.74314(6) 0.85356(5) 0.02742(16) Uani 1 1 d . . .
F1 F 1.0365(2) 0.76265(17) 0.85306(19) 0.0642(6) Uani 1 1 d . . .
F2 F 0.72842(17) 0.72310(15) 0.85353(13) 0.0427(4) Uani 1 1 d . . .
F3 F 0.91667(18) 0.86417(13) 0.89925(13) 0.0394(4) Uani 1 1 d . . .
F4 F 0.8528(2) 0.77724(15) 0.75018(13) 0.0516(5) Uani 1 1 d . . .
F5 F 0.8492(2) 0.62192(13) 0.80872(15) 0.0488(5) Uani 1 1 d . . .
F6 F 0.9119(2) 0.71044(15) 0.95787(14) 0.0525(5) Uani 1 1 d . . .
O2 O -0.1128(2) 0.13968(18) 0.34728(15) 0.0418(5) Uani 1 1 d . . .
N1 N 0.3697(2) 0.41230(16) 0.69162(14) 0.0183(4) Uani 1 1 d . A .
N2 N 0.4920(2) 0.13626(16) 0.69060(15) 0.0187(4) Uani 1 1 d . A .
N3 N 0.5286(2) 0.35213(17) 0.84626(15) 0.0191(4) Uani 1 1 d . . .
N4 N 0.31316(19) 0.18419(16) 0.79357(14) 0.0172(4) Uani 1 1 d . . .
C1A C 0.8481(9) 0.3501(7) 0.5282(7) 0.030(3) Uiso 0.50 1 d PD A 1
O1A O 0.9471(4) 0.4073(3) 0.5075(3) 0.0413(10) Uiso 0.50 1 d PD A 1
C1B C 0.8645(8) 0.3466(6) 0.5427(6) 0.022(3) Uiso 0.50 1 d PD A 2
O1B O 0.8561(4) 0.2538(3) 0.5319(3) 0.0278(8) Uiso 0.50 1 d PD A 2
C2 C 0.7541(3) 0.3878(2) 0.56795(19) 0.0240(6) Uani 1 1 d D . .
C3 C 0.7559(3) 0.4931(2) 0.56405(19) 0.0261(6) Uani 1 1 d . A .
H3 H 0.8210 0.5389 0.5405 0.031 Uiso 1 1 calc R . .
C4 C 0.6608(3) 0.5299(2) 0.59510(19) 0.0256(6) Uani 1 1 d . . .
H4 H 0.6614 0.6006 0.5926 0.031 Uiso 1 1 calc R A .
C5 C 0.5636(2) 0.4604(2) 0.63035(17) 0.0199(5) Uani 1 1 d . A .
C6 C 0.5608(2) 0.35395(19) 0.63724(17) 0.0184(5) Uani 1 1 d . . .
C7 C 0.6578(2) 0.3184(2) 0.60354(18) 0.0217(5) Uani 1 1 d . A .
H7 H 0.6577 0.2477 0.6051 0.026 Uiso 1 1 calc R . .
C8 C 0.4571(3) 0.4915(2) 0.66326(18) 0.0212(5) Uani 1 1 d . . .
C9 C 0.4447(3) 0.5958(2) 0.6644(2) 0.0309(6) Uani 1 1 d . A .
H9 H 0.5087 0.6493 0.6467 0.037 Uiso 1 1 calc R . .
C10 C 0.2413(3) 0.5368(2) 0.7154(2) 0.0293(6) Uani 1 1 d . A .
C11 C 0.2570(3) 0.4325(2) 0.71479(18) 0.0222(5) Uani 1 1 d . . .
C12 C 0.1573(3) 0.3504(2) 0.73626(19) 0.0282(6) Uani 1 1 d . A .
H12 H 0.1649 0.2814 0.7338 0.034 Uiso 1 1 calc R . .
C13 C 0.0486(3) 0.3708(3) 0.7609(2) 0.0394(7) Uani 1 1 d . . .
H13 H -0.0171 0.3156 0.7750 0.047 Uiso 1 1 calc R A .
C14 C 0.0353(3) 0.4747(3) 0.7650(2) 0.0428(8) Uani 1 1 d . A .
H14 H -0.0377 0.4881 0.7834 0.051 Uiso 1 1 calc R . .
C15 C 0.1276(3) 0.5543(3) 0.7426(2) 0.0376(7) Uani 1 1 d . . .
H15 H 0.1171 0.6224 0.7448 0.045 Uiso 1 1 calc R A .
C16 C -0.0065(3) 0.1973(2) 0.39554(19) 0.0267(6) Uani 1 1 d . . .
H16 H 0.0066 0.2705 0.3996 0.032 Uiso 1 1 calc R . .
C17 C 0.1037(3) 0.1597(2) 0.44844(18) 0.0213(5) Uani 1 1 d . . .
C18 C 0.1091(3) 0.0560(2) 0.42708(19) 0.0256(6) Uani 1 1 d . . .
H18 H 0.0446 0.0100 0.3771 0.031 Uiso 1 1 calc R . .
C19 C 0.2095(3) 0.0223(2) 0.47987(19) 0.0269(6) Uani 1 1 d . . .
H19 H 0.2146 -0.0461 0.4649 0.032 Uiso 1 1 calc R . .
C20 C 0.3054(2) 0.0910(2) 0.55688(18) 0.0198(5) Uani 1 1 d . A .
C21 C 0.3015(2) 0.19550(19) 0.58117(17) 0.0168(5) Uani 1 1 d . . .
C22 C 0.2000(2) 0.22819(19) 0.52352(17) 0.0180(5) Uani 1 1 d . A .
H22 H 0.1967 0.2977 0.5357 0.022 Uiso 1 1 calc R . .
C23 C 0.4140(3) 0.0612(2) 0.61818(18) 0.0211(5) Uani 1 1 d . . .
C24 C 0.4398(3) -0.0376(2) 0.6015(2) 0.0318(6) Uani 1 1 d . A .
H24 H 0.3821 -0.0889 0.5523 0.038 Uiso 1 1 calc R . .
C25 C 0.5479(3) -0.0578(2) 0.6566(2) 0.0364(7) Uani 1 1 d . . .
H25 H 0.5643 -0.1230 0.6458 0.044 Uiso 1 1 calc R A .
C26 C 0.6356(3) 0.0202(2) 0.7304(2) 0.0297(6) Uani 1 1 d . A .
C27 C 0.6054(2) 0.1178(2) 0.74667(19) 0.0216(5) Uani 1 1 d . . .
C28 C 0.6950(3) 0.1961(2) 0.8184(2) 0.0291(6) Uani 1 1 d . A .
H28 H 0.6784 0.2613 0.8287 0.035 Uiso 1 1 calc R . .
C29 C 0.8065(3) 0.1782(3) 0.8734(2) 0.0372(7) Uani 1 1 d . . .
H29 H 0.8647 0.2313 0.9209 0.045 Uiso 1 1 calc R A .
C30 C 0.8347(3) 0.0812(3) 0.8596(2) 0.0382(8) Uani 1 1 d . A .
H30 H 0.9096 0.0693 0.8988 0.046 Uiso 1 1 calc R . .
C31 C 0.7524(3) 0.0047(3) 0.7887(2) 0.0382(7) Uani 1 1 d . . .
H31 H 0.7729 -0.0589 0.7783 0.046 Uiso 1 1 calc R A .
C32 C 0.6364(3) 0.4396(2) 0.86862(19) 0.0246(6) Uani 1 1 d . . .
H32 H 0.6733 0.4677 0.8202 0.029 Uiso 1 1 calc R . .
C33 C 0.6940(3) 0.4891(2) 0.9598(2) 0.0337(7) Uani 1 1 d . . .
H33 H 0.7700 0.5482 0.9731 0.040 Uiso 1 1 calc R . .
C34 C 0.6374(3) 0.4497(2) 1.0314(2) 0.0363(7) Uani 1 1 d . . .
H34 H 0.6748 0.4819 1.0937 0.044 Uiso 1 1 calc R . .
C35 C 0.5253(3) 0.3624(2) 1.00980(19) 0.0304(6) Uani 1 1 d . . .
H35 H 0.4850 0.3359 1.0573 0.037 Uiso 1 1 calc R . .
C36 C 0.4723(2) 0.3140(2) 0.91639(17) 0.0203(5) Uani 1 1 d . . .
C37 C 0.3553(2) 0.21783(19) 0.88749(17) 0.0177(5) Uani 1 1 d . . .
C38 C 0.2941(3) 0.1623(2) 0.95123(19) 0.0233(5) Uani 1 1 d . . .
H38 H 0.3231 0.1874 1.0157 0.028 Uiso 1 1 calc R . .
C39 C 0.1905(3) 0.0698(2) 0.91874(19) 0.0256(6) Uani 1 1 d . . .
H39 H 0.1478 0.0323 0.9608 0.031 Uiso 1 1 calc R . .
C40 C 0.1505(3) 0.0335(2) 0.8236(2) 0.0254(6) Uani 1 1 d . . .
H40 H 0.0823 -0.0300 0.8004 0.031 Uiso 1 1 calc R . .
C41 C 0.2133(2) 0.0929(2) 0.76304(19) 0.0219(5) Uani 1 1 d . . .
H41 H 0.1852 0.0687 0.6984 0.026 Uiso 1 1 calc R . .
C43 C 0.3400(3) 0.6183(2) 0.6910(2) 0.0345(7) Uani 1 1 d . . .
H43 H 0.3333 0.6875 0.6932 0.041 Uiso 1 1 calc R A .
O1S O 0.4953(6) 0.9981(5) 1.0179(3) 0.0372(11) Uiso 0.50 1 d P . .
C1S C 0.4697(7) 0.9607(5) 0.9192(5) 0.0408(15) Uiso 0.50 1 d P . .
C2S C 0.3973(6) 0.9047(5) 0.9546(5) 0.0357(14) Uiso 0.50 1 d P . .
C3S C 0.3547(8) 0.8561(7) 0.8952(6) 0.0543(19) Uiso 0.50 1 d P . .
C4S C 0.3826(7) 0.8670(6) 0.8523(5) 0.0429(16) Uiso 0.50 1 d P . .

loop_
_atom_site_aniso_label
_atom_site_aniso_U_11
_atom_site_aniso_U_22
_atom_site_aniso_U_33
_atom_site_aniso_U_23
_atom_site_aniso_U_13
_atom_site_aniso_U_12
Ir1 0.01431(6) 0.01498(6) 0.01266(6) 0.00177(4) 0.00294(4) 0.00251(4)
P1 0.0306(4) 0.0207(4) 0.0329(4) 0.0066(3) 0.0124(3) 0.0064(3)
F1 0.0364(11) 0.0477(12) 0.112(2) 0.0021(12) 0.0322(12) 0.0089(9)
F2 0.0303(9) 0.0587(12) 0.0357(10) -0.0043(9) 0.0089(7) 0.0094(8)
F3 0.0537(11) 0.0235(9) 0.0412(11) 0.0030(8) 0.0159(9) 0.0084(8)
F4 0.0866(15) 0.0439(11) 0.0315(10) 0.0117(9) 0.0280(10) 0.0185(11)
F5 0.0559(12) 0.0238(9) 0.0654(14) -0.0004(9) 0.0177(10) 0.0087(9)
F6 0.0557(12) 0.0364(10) 0.0433(11) 0.0179(9) -0.0111(9) -0.0074(9)
O2 0.0300(11) 0.0479(13) 0.0360(13) -0.0017(10) -0.0054(9) 0.0050(10)
N1 0.0201(10) 0.0209(11) 0.0124(10) -0.0017(8) 0.0007(8) 0.0069(9)
N2 0.0178(10) 0.0200(11) 0.0194(11) 0.0055(9) 0.0070(8) 0.0047(9)
N3 0.0192(10) 0.0189(11) 0.0177(11) 0.0043(9) 0.0018(8) 0.0049(9)
N4 0.0153(10) 0.0190(10) 0.0178(11) 0.0035(8) 0.0048(8) 0.0048(8)
C2 0.0235(13) 0.0265(14) 0.0206(14) 0.0044(11) 0.0088(11) 0.0022(11)
C3 0.0245(13) 0.0262(14) 0.0237(15) 0.0064(12) 0.0082(11) -0.0013(11)
C4 0.0296(14) 0.0168(13) 0.0276(15) 0.0055(11) 0.0058(11) 0.0025(11)
C5 0.0231(13) 0.0195(13) 0.0143(13) 0.0011(10) 0.0023(10) 0.0034(10)
C6 0.0182(12) 0.0186(12) 0.0149(12) 0.0026(10) 0.0001(10) 0.0028(10)
C7 0.0222(12) 0.0222(13) 0.0203(13) 0.0037(11) 0.0069(10) 0.0046(11)
C8 0.0259(13) 0.0176(13) 0.0162(13) -0.0006(10) 0.0004(10) 0.0043(11)
C9 0.0393(16) 0.0219(14) 0.0309(16) 0.0035(12) 0.0081(13) 0.0083(12)
C10 0.0366(16) 0.0333(16) 0.0200(14) -0.0020(12) 0.0014(12) 0.0193(13)
C11 0.0249(13) 0.0304(14) 0.0122(13) -0.0012(11) 0.0009(10) 0.0135(11)
C12 0.0254(14) 0.0353(16) 0.0272(15) 0.0047(12) 0.0060(11) 0.0144(12)
C13 0.0273(15) 0.055(2) 0.0416(19) 0.0087(16) 0.0116(13) 0.0184(15)
C14 0.0359(17) 0.063(2) 0.0398(19) 0.0013(16) 0.0112(14) 0.0311(17)
C15 0.0427(18) 0.0438(18) 0.0331(17) -0.0021(14) 0.0049(14) 0.0292(16)
C16 0.0241(14) 0.0322(15) 0.0196(14) -0.0002(12) 0.0027(11) 0.0046(12)
C17 0.0210(12) 0.0241(13) 0.0161(13) 0.0032(10) 0.0057(10) 0.0011(10)
C18 0.0269(14) 0.0232(14) 0.0192(14) -0.0036(11) 0.0007(11) 0.0004(11)
C19 0.0332(15) 0.0201(14) 0.0243(15) -0.0026(11) 0.0049(12) 0.0056(12)
C20 0.0230(13) 0.0187(13) 0.0167(13) 0.0018(10) 0.0068(10) 0.0030(10)
C21 0.0184(12) 0.0191(12) 0.0123(12) 0.0024(10) 0.0067(9) 0.0023(10)
C22 0.0219(12) 0.0157(12) 0.0155(13) 0.0027(10) 0.0058(10) 0.0026(10)
C23 0.0242(13) 0.0190(13) 0.0225(14) 0.0054(11) 0.0113(11) 0.0049(11)
C24 0.0417(17) 0.0255(15) 0.0304(16) 0.0028(12) 0.0085(13) 0.0138(13)
C25 0.0498(19) 0.0270(16) 0.0425(19) 0.0080(14) 0.0165(15) 0.0227(14)
C26 0.0319(15) 0.0344(16) 0.0342(17) 0.0169(13) 0.0168(13) 0.0187(13)
C27 0.0193(12) 0.0275(14) 0.0225(14) 0.0106(11) 0.0093(10) 0.0091(11)
C28 0.0234(14) 0.0339(16) 0.0315(16) 0.0064(13) 0.0058(12) 0.0111(12)
C29 0.0223(14) 0.053(2) 0.0364(18) 0.0119(15) 0.0044(12) 0.0128(14)
C30 0.0260(15) 0.056(2) 0.0440(19) 0.0260(17) 0.0127(14) 0.0227(15)
C31 0.0389(17) 0.0450(19) 0.046(2) 0.0202(16) 0.0175(15) 0.0276(15)
C32 0.0231(13) 0.0201(13) 0.0231(14) 0.0038(11) -0.0009(11) -0.0006(11)
C33 0.0364(16) 0.0258(15) 0.0268(16) 0.0038(12) -0.0030(12) -0.0022(13)
C34 0.0510(19) 0.0270(15) 0.0169(14) -0.0012(12) -0.0034(13) -0.0011(14)
C35 0.0439(17) 0.0275(15) 0.0155(14) 0.0024(11) 0.0047(12) 0.0053(13)
C36 0.0250(13) 0.0200(13) 0.0162(13) 0.0027(10) 0.0027(10) 0.0087(11)
C37 0.0182(12) 0.0200(13) 0.0161(13) 0.0029(10) 0.0038(10) 0.0080(10)
C38 0.0249(13) 0.0285(14) 0.0179(13) 0.0037(11) 0.0077(10) 0.0081(11)
C39 0.0245(13) 0.0312(15) 0.0250(15) 0.0102(12) 0.0130(11) 0.0075(12)
C40 0.0202(13) 0.0242(14) 0.0300(16) 0.0037(12) 0.0084(11) 0.0015(11)
C41 0.0188(12) 0.0246(14) 0.0188(13) 0.0010(11) 0.0049(10) 0.0011(11)
C43 0.0505(19) 0.0236(15) 0.0315(17) -0.0001(12) 0.0071(14) 0.0173(14)

loop_
_atom_type_symbol
_atom_type_description
_atom_type_scat_dispersion_real
_atom_type_scat_dispersion_imag
_atom_type_scat_source
C C 0.0033 0.0016 'International Tables Vol C Tables 4.2.6.8 and 6.1.1.4'
N N 0.0061 0.0033 'International Tables Vol C Tables 4.2.6.8 and 6.1.1.4'
O O 0.0106 0.0060 'International Tables Vol C Tables 4.2.6.8 and 6.1.1.4'
F F 0.0171 0.0103 'International Tables Vol C Tables 4.2.6.8 and 6.1.1.4'
P P 0.1023 0.0942 'International Tables Vol C Tables 4.2.6.8 and 6.1.1.4'
Ir Ir -1.4442 7.9887 'International Tables Vol C Tables 4.2.6.8 and 6.1.1.4'
H H 0.0000 0.0000 'International Tables Vol C Tables 4.2.6.8 and 6.1.1.4'

loop_
_geom_angle_atom_site_label_1
_geom_angle_atom_site_label_2
_geom_angle_atom_site_label_3
_geom_angle
_geom_angle_site_symmetry_1
_geom_angle_site_symmetry_3
_geom_angle_publ_flag
C21 Ir1 C6 92.27(9) . . ?
C21 Ir1 N2 79.61(9) . . ?
C6 Ir1 N2 92.44(9) . . ?
C21 Ir1 N1 94.42(9) . . ?
C6 Ir1 N1 79.17(9) . . ?
N2 Ir1 N1 169.57(7) . . ?
C21 Ir1 N4 95.77(8) . . ?
C6 Ir1 N4 170.19(8) . . ?
N2 Ir1 N4 83.52(7) . . ?
N1 Ir1 N4 105.72(8) . . ?
C21 Ir1 N3 168.59(8) . . ?
C6 Ir1 N3 97.63(9) . . ?
N2 Ir1 N3 105.50(8) . . ?
N1 Ir1 N3 81.96(8) . . ?
N4 Ir1 N3 74.99(8) . . ?
F1 P1 F4 90.31(13) . . ?
F1 P1 F6 90.61(13) . . ?
F4 P1 F6 178.75(12) . . ?
F1 P1 F2 179.70(13) . . ?
F4 P1 F2 89.49(11) . . ?
F6 P1 F2 89.59(11) . . ?
F1 P1 F5 90.52(11) . . ?
F4 P1 F5 90.19(11) . . ?
F6 P1 F5 90.64(11) . . ?
F2 P1 F5 89.26(10) . . ?
F1 P1 F3 89.83(11) . . ?
F4 P1 F3 90.23(10) . . ?
F6 P1 F3 88.93(10) . . ?
F2 P1 F3 90.39(10) . . ?
F5 P1 F3 179.45(11) . . ?
C8 N1 C11 118.5(2) . . ?
C8 N1 Ir1 114.29(16) . . ?
C11 N1 Ir1 127.13(17) . . ?
C23 N2 C27 118.5(2) . . ?
C23 N2 Ir1 114.40(16) . . ?
C27 N2 Ir1 127.10(17) . . ?
C32 N3 C36 118.4(2) . . ?
C32 N3 Ir1 124.95(17) . . ?
C36 N3 Ir1 116.49(17) . . ?
C41 N4 C37 118.4(2) . . ?
C41 N4 Ir1 123.99(17) . . ?
C37 N4 Ir1 117.18(16) . . ?
O1A C1A C2 125.0(7) . . ?
O1B C1B C2 122.8(6) . . ?
C3 C2 C7 120.9(2) . . ?
C3 C2 C1A 118.2(4) . . ?
C7 C2 C1A 120.8(4) . . ?
C3 C2 C1B 121.3(4) . . ?
C7 C2 C1B 117.5(4) . . ?
C1A C2 C1B 9.5(6) . . ?
C4 C3 C2 119.8(2) . . ?
C4 C3 H3 120.1 . . ?
C2 C3 H3 120.1 . . ?
C3 C4 C5 119.6(2) . . ?
C3 C4 H4 120.2 . . ?
C5 C4 H4 120.2 . . ?
C4 C5 C6 122.1(2) . . ?
C4 C5 C8 123.6(2) . . ?
C6 C5 C8 114.3(2) . . ?
C5 C6 C7 116.9(2) . . ?
C5 C6 Ir1 115.95(18) . . ?
C7 C6 Ir1 126.93(18) . . ?
C2 C7 C6 120.7(2) . . ?
C2 C7 H7 119.6 . . ?
C6 C7 H7 119.6 . . ?
N1 C8 C9 122.0(2) . . ?
N1 C8 C5 114.9(2) . . ?
C9 C8 C5 123.1(2) . . ?
C43 C9 C8 120.3(3) . . ?
C43 C9 H9 119.9 . . ?
C8 C9 H9 119.9 . . ?
C43 C10 C15 122.9(3) . . ?
C43 C10 C11 118.7(3) . . ?
C15 C10 C11 118.4(3) . . ?
C12 C11 N1 120.6(2) . . ?
C12 C11 C10 119.0(2) . . ?
N1 C11 C10 120.4(2) . . ?
C13 C12 C11 120.5(3) . . ?
C13 C12 H12 119.8 . . ?
C11 C12 H12 119.8 . . ?
C12 C13 C14 120.6(3) . . ?
C12 C13 H13 119.7 . . ?
C14 C13 H13 119.7 . . ?
C15 C14 C13 120.2(3) . . ?
C15 C14 H14 119.9 . . ?
C13 C14 H14 119.9 . . ?
C14 C15 C10 121.3(3) . . ?
C14 C15 H15 119.3 . . ?
C10 C15 H15 119.3 . . ?
O2 C16 C17 124.7(3) . . ?
O2 C16 H16 117.7 . . ?
C17 C16 H16 117.7 . . ?
C22 C17 C18 120.0(2) . . ?
C22 C17 C16 118.7(2) . . ?
C18 C17 C16 121.2(2) . . ?
C19 C18 C17 119.7(2) . . ?
C19 C18 H18 120.1 . . ?
C17 C18 H18 120.1 . . ?
C18 C19 C20 120.2(2) . . ?
C18 C19 H19 119.9 . . ?
C20 C19 H19 119.9 . . ?
C19 C20 C21 121.5(2) . . ?
C19 C20 C23 123.9(2) . . ?
C21 C20 C23 114.6(2) . . ?
C22 C21 C20 116.6(2) . . ?
C22 C21 Ir1 127.45(18) . . ?
C20 C21 Ir1 115.44(18) . . ?
C17 C22 C21 121.9(2) . . ?
C17 C22 H22 119.1 . . ?
C21 C22 H22 119.1 . . ?
N2 C23 C24 121.9(2) . . ?
N2 C23 C20 115.1(2) . . ?
C24 C23 C20 122.9(2) . . ?
C25 C24 C23 120.3(3) . . ?
C25 C24 H24 119.8 . . ?
C23 C24 H24 119.8 . . ?
C24 C25 C26 119.7(3) . . ?
C24 C25 H25 120.1 . . ?
C26 C25 H25 120.1 . . ?
C25 C26 C31 122.2(3) . . ?
C25 C26 C27 118.6(3) . . ?
C31 C26 C27 119.1(3) . . ?
N2 C27 C28 120.8(2) . . ?
N2 C27 C26 120.8(2) . . ?
C28 C27 C26 118.3(2) . . ?
C29 C28 C27 121.0(3) . . ?
C29 C28 H28 119.5 . . ?
C27 C28 H28 119.5 . . ?
C28 C29 C30 121.0(3) . . ?
C28 C29 H29 119.5 . . ?
C30 C29 H29 119.5 . . ?
C31 C30 C29 119.7(3) . . ?
C31 C30 H30 120.1 . . ?
C29 C30 H30 120.1 . . ?
C30 C31 C26 120.9(3) . . ?
C30 C31 H31 119.6 . . ?
C26 C31 H31 119.6 . . ?
N3 C32 C33 122.7(3) . . ?
N3 C32 H32 118.6 . . ?
C33 C32 H32 118.6 . . ?
C32 C33 C34 118.8(3) . . ?
C32 C33 H33 120.6 . . ?
C34 C33 H33 120.6 . . ?
C35 C34 C33 119.4(3) . . ?
C35 C34 H34 120.3 . . ?
C33 C34 H34 120.3 . . ?
C34 C35 C36 119.5(3) . . ?
C34 C35 H35 120.2 . . ?
C36 C35 H35 120.2 . . ?
N3 C36 C35 121.1(2) . . ?
N3 C36 C37 115.8(2) . . ?
C35 C36 C37 123.1(2) . . ?
N4 C37 C38 121.3(2) . . ?
N4 C37 C36 115.4(2) . . ?
C38 C37 C36 123.3(2) . . ?
C39 C38 C37 119.6(2) . . ?
C39 C38 H38 120.2 . . ?
C37 C38 H38 120.2 . . ?
C40 C39 C38 119.2(2) . . ?
C40 C39 H39 120.4 . . ?
C38 C39 H39 120.4 . . ?
C39 C40 C41 118.8(3) . . ?
C39 C40 H40 120.6 . . ?
C41 C40 H40 120.6 . . ?
N4 C41 C40 122.6(2) . . ?
N4 C41 H41 118.7 . . ?
C40 C41 H41 118.7 . . ?
C9 C43 C10 119.9(3) . . ?
C9 C43 H43 120.1 . . ?
C10 C43 H43 120.1 . . ?
O1S O1S C1S 137.0(16) 2_677 2_677 ?
O1S O1S C2S 83.9(13) 2_677 2_677 ?
C1S O1S C2S 53.1(6) 2_677 2_677 ?
O1S O1S C1S 27.7(11) 2_677 . ?
C1S O1S C1S 164.7(6) 2_677 . ?
C2S O1S C1S 111.6(5) 2_677 . ?
O1S O1S C2S 74.1(13) 2_677 . ?
C1S O1S C2S 148.8(7) 2_677 . ?
C2S O1S C2S 158.1(3) 2_677 . ?
C1S O1S C2S 46.5(4) . . ?
O1S C1S C2S 84.2(7) 2_677 . ?
O1S C1S O1S 15.3(6) 2_677 . ?
C2S C1S O1S 68.8(5) . . ?
O1S C1S C4S 152.9(8) 2_677 . ?
C2S C1S C4S 68.9(6) . . ?
O1S C1S C4S 137.6(6) . . ?
O1S C1S C3S 124.0(8) 2_677 . ?
C2S C1S C3S 39.8(5) . . ?
O1S C1S C3S 108.7(6) . . ?
C4S C1S C3S 29.1(4) . . ?
C3S C2S C1S 91.7(8) . . ?
C3S C2S O1S 134.4(8) . 2_677 ?
C1S C2S O1S 42.8(4) . 2_677 ?
C3S C2S O1S 156.3(8) . . ?
C1S C2S O1S 64.7(5) . . ?
O1S C2S O1S 21.9(3) 2_677 . ?
C3S C2S C4S 26.0(6) . . ?
C1S C2S C4S 65.7(5) . . ?
O1S C2S C4S 108.4(5) 2_677 . ?
O1S C2S C4S 130.3(5) . . ?
C4S C3S C2S 119.2(13) . . ?
C4S C3S C1S 70.8(9) . . ?
C2S C3S C1S 48.5(6) . . ?
C3S C4S C1S 80.1(10) . . ?
C3S C4S C2S 34.8(8) . . ?
C1S C4S C2S 45.4(4) . . ?

loop_
_geom_bond_atom_site_label_1
_geom_bond_atom_site_label_2
_geom_bond_distance
_geom_bond_site_symmetry_2
_geom_bond_publ_flag
Ir1 C21 1.993(2) . ?
Ir1 C6 1.998(2) . ?
Ir1 N2 2.091(2) . ?
Ir1 N1 2.096(2) . ?
Ir1 N4 2.1657(19) . ?
Ir1 N3 2.173(2) . ?
P1 F1 1.5798(19) . ?
P1 F4 1.5903(19) . ?
P1 F6 1.5943(19) . ?
P1 F2 1.5949(17) . ?
P1 F5 1.5950(18) . ?
P1 F3 1.5972(18) . ?
O2 C16 1.209(3) . ?
N1 C8 1.349(3) . ?
N1 C11 1.398(3) . ?
N2 C23 1.347(3) . ?
N2 C27 1.389(3) . ?
N3 C32 1.347(3) . ?
N3 C36 1.352(3) . ?
N4 C41 1.341(3) . ?
N4 C37 1.348(3) . ?
C1A O1A 1.226(9) . ?
C1A C2 1.437(9) . ?
C1B O1B 1.195(8) . ?
C1B C2 1.521(8) . ?
C2 C3 1.384(4) . ?
C2 C7 1.392(3) . ?
C3 C4 1.377(4) . ?
C3 H3 0.9300 . ?
C4 C5 1.396(4) . ?
C4 H4 0.9300 . ?
C5 C6 1.402(3) . ?
C5 C8 1.463(4) . ?
C6 C7 1.407(3) . ?
C7 H7 0.9300 . ?
C8 C9 1.410(4) . ?
C9 C43 1.352(4) . ?
C9 H9 0.9300 . ?
C10 C43 1.406(4) . ?
C10 C15 1.420(4) . ?
C10 C11 1.425(4) . ?
C11 C12 1.398(4) . ?
C12 C13 1.370(4) . ?
C12 H12 0.9300 . ?
C13 C14 1.408(5) . ?
C13 H13 0.9300 . ?
C14 C15 1.339(5) . ?
C14 H14 0.9300 . ?
C15 H15 0.9300 . ?
C16 C17 1.475(4) . ?
C16 H16 0.9300 . ?
C17 C22 1.392(4) . ?
C17 C18 1.397(4) . ?
C18 C19 1.366(4) . ?
C18 H18 0.9300 . ?
C19 C20 1.408(4) . ?
C19 H19 0.9300 . ?
C20 C21 1.409(3) . ?
C20 C23 1.456(4) . ?
C21 C22 1.398(3) . ?
C22 H22 0.9300 . ?
C23 C24 1.414(4) . ?
C24 C25 1.350(4) . ?
C24 H24 0.9300 . ?
C25 C26 1.406(4) . ?
C25 H25 0.9300 . ?
C26 C31 1.415(4) . ?
C26 C27 1.421(4) . ?
C27 C28 1.397(4) . ?
C28 C29 1.365(4) . ?
C28 H28 0.9300 . ?
C29 C30 1.397(5) . ?
C29 H29 0.9300 . ?
C30 C31 1.354(5) . ?
C30 H30 0.9300 . ?
C31 H31 0.9300 . ?
C32 C33 1.371(4) . ?
C32 H32 0.9300 . ?
C33 C34 1.376(4) . ?
C33 H33 0.9300 . ?
C34 C35 1.372(4) . ?
C34 H34 0.9300 . ?
C35 C36 1.391(4) . ?
C35 H35 0.9300 . ?
C36 C37 1.473(3) . ?
C37 C38 1.384(3) . ?
C38 C39 1.373(4) . ?
C38 H38 0.9300 . ?
C39 C40 1.370(4) . ?
C39 H39 0.9300 . ?
C40 C41 1.379(4) . ?
C40 H40 0.9300 . ?
C41 H41 0.9300 . ?
C43 H43 0.9300 . ?
O1S O1S 0.555(9) 2_677 ?
O1S C1S 0.975(7) 2_677 ?
O1S C2S 1.428(9) 2_677 ?
O1S C1S 1.431(10) . ?
O1S C2S 1.476(9) . ?
C1S O1S 0.975(7) 2_677 ?
C1S C2S 1.147(9) . ?
C1S C4S 1.468(10) . ?
C1S C3S 1.532(11) . ?
C2S C3S 0.982(9) . ?
C2S O1S 1.428(9) 2_677 ?
C2S C4S 1.503(10) . ?
C3S C4S 0.756(9) . ?
